data_7211073
loop_
_publ_author_name
'Gee, William J.'
'Moubaraki, Boujemaa'
'Murray, Keith S.'
'Batten, Stuart R.'

_publ_section_title
;
 Coordination polymers of a dipyridylazacrown ligand: structural, thermal
 and spectroscopic properties
;
_journal_issue 45
_journal_name_full CrystEngComm
_journal_page_first 9655
_journal_paper_doi 10.1039/c3ce41202d
_journal_volume 15
_journal_year 2013
_chemical_formula_moiety 'C50 H74 N10 Ni O8 S2, 2(Cl O4), 2(H2 O)'
_chemical_formula_sum 'C50 H78 Cl2 N10 Ni O18 S2'
_chemical_formula_weight 1300.95
_chemical_name_systematic
; 
 ? 
;
_space_group_IT_number 15
_symmetry_cell_setting monoclinic
_symmetry_space_group_name_Hall '-C 2yc'
_symmetry_space_group_name_H-M 'C 1 2/c 1'
_atom_sites_solution_hydrogens geom
_atom_sites_solution_primary direct
_atom_sites_solution_secondary difmap
_audit_creation_method SHELXL-97
_cell_angle_alpha 90.00
_cell_angle_beta 99.11(3)
_cell_angle_gamma 90.00
_cell_formula_units_Z 4
_cell_length_a 14.138(3)
_cell_length_b 16.749(3)
_cell_length_c 26.051(5)
_cell_measurement_reflns_used 33212
_cell_measurement_temperature 123(2)
_cell_measurement_theta_max 30.80
_cell_measurement_theta_min 1.58
_cell_volume 6091(2)
_computing_cell_refinement 'XDS (Kabsch, 1993)'
_computing_data_collection 'Blu-Ice (McPhillips et al, 2002)'
_computing_data_reduction 'XDS (Kabsch, 1993)'
_computing_molecular_graphics X-SEED
_computing_publication_material 'XCIF V6.12 (BrukerAXS, 2001).'
_computing_structure_refinement 'SHELXL-97 (Sheldrick, 1997)'
_computing_structure_solution 'SHELXS-97 (Sheldrick, 1990)'
_diffrn_ambient_temperature 123(2)
_diffrn_detector_area_resol_mean none
_diffrn_measured_fraction_theta_full 0.995
_diffrn_measured_fraction_theta_max 0.980
_diffrn_measurement_device_type 'ADSC Quantum 210r'
_diffrn_measurement_method 'scans in phi'
_diffrn_radiation_monochromator silicon
_diffrn_radiation_source 'Australian synchrotron MX1'
_diffrn_radiation_type synchrotron
_diffrn_radiation_wavelength 0.71073
_diffrn_reflns_av_R_equivalents 0.0864
_diffrn_reflns_av_sigmaI/netI 0.0680
_diffrn_reflns_limit_h_max 20
_diffrn_reflns_limit_h_min -20
_diffrn_reflns_limit_k_max 23
_diffrn_reflns_limit_k_min -24
_diffrn_reflns_limit_l_max 37
_diffrn_reflns_limit_l_min -37
_diffrn_reflns_number 33212
_diffrn_reflns_theta_full 27.50
_diffrn_reflns_theta_max 30.80
_diffrn_reflns_theta_min 1.58
_diffrn_standards_decay_% none
_diffrn_standards_interval_count none
_diffrn_standards_interval_time none
_diffrn_standards_number 0
_exptl_absorpt_coefficient_mu 0.551
_exptl_absorpt_correction_T_max 0.8977
_exptl_absorpt_correction_T_min 0.7701
_exptl_absorpt_correction_type multi-scan
_exptl_absorpt_process_details 'SADABS (Sheldrick, 1997)'
_exptl_crystal_colour blue
_exptl_crystal_density_diffrn 1.419
_exptl_crystal_density_method 'not measured'
_exptl_crystal_description prism
_exptl_crystal_F_000 2744
_exptl_crystal_size_max 0.50
_exptl_crystal_size_mid 0.30
_exptl_crystal_size_min 0.20
_refine_diff_density_max 1.069
_refine_diff_density_min -0.845
_refine_diff_density_rms 0.093
_refine_ls_extinction_method none
_refine_ls_goodness_of_fit_ref 1.053
_refine_ls_hydrogen_treatment mixed
_refine_ls_matrix_type full
_refine_ls_number_parameters 396
_refine_ls_number_reflns 9365
_refine_ls_number_restraints 0
_refine_ls_restrained_S_all 1.053
_refine_ls_R_factor_all 0.1017
_refine_ls_R_factor_gt 0.0695
_refine_ls_shift/su_max 0.001
_refine_ls_shift/su_mean 0.000
_refine_ls_structure_factor_coef Fsqd
_refine_ls_weighting_details 'calc w=1/[\s^2^(Fo^2^)+(0.1043P)^2^+10.9251P] where P=(Fo^2^+2Fc^2^)/3'
_refine_ls_weighting_scheme calc
_refine_ls_wR_factor_gt 0.1849
_refine_ls_wR_factor_ref 0.2120
_reflns_number_gt 6521
_reflns_number_total 9365
_reflns_threshold_expression >2sigma(I)
_cod_data_source_file c3ce41202d.txt
_cod_data_source_block 5
_cod_original_sg_symbol_H-M 'C 2/c'
_cod_database_code 7211073

loop_
_symmetry_equiv_pos_as_xyz
'x, y, z'
'-x, y, -z+1/2'
'x+1/2, y+1/2, z'
'-x+1/2, y+1/2, -z+1/2'
'-x, -y, -z'
'x, -y, z-1/2'
'-x+1/2, -y+1/2, -z'
'x+1/2, -y+1/2, z-1/2'

loop_
_atom_site_label
_atom_site_type_symbol
_atom_site_fract_x
_atom_site_fract_y
_atom_site_fract_z
_atom_site_U_iso_or_equiv
_atom_site_adp_type
_atom_site_occupancy
_atom_site_symmetry_multiplicity
_atom_site_calc_flag
_atom_site_refinement_flags
_atom_site_disorder_assembly
_atom_site_disorder_group
Ni1 Ni 0.5000 0.56027(3) 0.7500 0.02682(13) Uani 1 2 d S . .
Cl1 Cl 0.13389(8) 0.47147(6) 0.60040(6) 0.0695(3) Uani 1 1 d . . .
S1 S 0.77107(9) 0.63067(6) 0.67544(4) 0.0620(3) Uani 1 1 d . . .
O1 O 0.23009(18) 0.85200(16) 0.67167(9) 0.0484(6) Uani 1 1 d . . .
N1 N 0.6374(2) 0.56544(14) 0.73081(10) 0.0365(5) Uani 1 1 d . . .
C1 C 0.6937(2) 0.59113(18) 0.70827(13) 0.0386(6) Uani 1 1 d . . .
H9OB H 0.111(3) 0.793(2) 0.5395(16) 0.049(11) Uiso 1 1 d . . .
H9OA H 0.142(4) 0.782(4) 0.589(2) 0.096(19) Uiso 1 1 d . . .
O2 O 0.59494(18) 0.23013(14) 0.65359(9) 0.0458(5) Uani 1 1 d . . .
N2 N 0.46044(18) 0.65044(14) 0.69375(9) 0.0309(5) Uani 1 1 d . . .
C2 C 0.5209(2) 0.71044(17) 0.68725(12) 0.0343(6) Uani 1 1 d . . .
H2 H 0.5806 0.7130 0.7098 0.041 Uiso 1 1 calc R . .
O3 O 0.51314(16) 0.32571(14) 0.48010(8) 0.0388(5) Uani 1 1 d . . .
N3 N 0.3158(2) 0.88913(15) 0.58254(10) 0.0381(5) Uani 1 1 d . . .
H3N H 0.2565 0.8642 0.5809 0.046 Uiso 1 1 calc R . .
C3 C 0.5002(2) 0.76836(17) 0.64942(12) 0.0357(6) Uani 1 1 d . . .
H3 H 0.5452 0.8091 0.6456 0.043 Uiso 1 1 calc R . .
O4 O 0.63712(18) 0.45950(14) 0.51786(10) 0.0458(5) Uani 1 1 d . . .
N4 N 0.45845(17) 0.47099(13) 0.69374(9) 0.0286(4) Uani 1 1 d . . .
C4 C 0.4117(2) 0.76580(17) 0.61692(11) 0.0347(6) Uani 1 1 d . . .
O5 O 0.1913(3) 0.5382(2) 0.59728(18) 0.0894(12) Uani 1 1 d . A .
N5 N 0.44137(19) 0.24256(15) 0.56269(10) 0.0355(5) Uani 1 1 d . . .
C5 C 0.3489(2) 0.70463(17) 0.62411(11) 0.0332(5) Uani 1 1 d . . .
H5 H 0.2877 0.7015 0.6030 0.040 Uiso 1 1 calc R . .
O6 O 0.1682(3) 0.4020(3) 0.58128(18) 0.1189(19) Uani 1 1 d . A .
C6 C 0.3761(2) 0.64852(17) 0.66223(11) 0.0329(5) Uani 1 1 d . . .
H6 H 0.3328 0.6064 0.6663 0.039 Uiso 1 1 calc R . .
C7 C 0.3892(2) 0.82732(18) 0.57442(12) 0.0374(6) Uani 1 1 d . . .
H7A H 0.4493 0.8552 0.5704 0.045 Uiso 1 1 calc R . .
H7B H 0.3664 0.7991 0.5414 0.045 Uiso 1 1 calc R . .
C8 C 0.3374(3) 0.9341(2) 0.63297(15) 0.0509(8) Uani 1 1 d . . .
H8A H 0.4052 0.9514 0.6376 0.061 Uiso 1 1 calc R . .
H8B H 0.2973 0.9828 0.6301 0.061 Uiso 1 1 calc R . .
O9 O 0.16131(18) 0.78497(14) 0.56163(10) 0.0404(5) Uiso 1 1 d . . .
C9 C 0.3217(3) 0.8900(3) 0.68080(15) 0.0532(9) Uani 1 1 d . . .
H9A H 0.3726 0.8495 0.6898 0.064 Uiso 1 1 calc R . .
H9B H 0.3247 0.9277 0.7103 0.064 Uiso 1 1 calc R . .
C10 C 0.2194(3) 0.7960(3) 0.71111(13) 0.0517(9) Uani 1 1 d . . .
H10A H 0.2354 0.8217 0.7456 0.062 Uiso 1 1 calc R . .
H10B H 0.2642 0.7509 0.7097 0.062 Uiso 1 1 calc R . .
C11 C 0.3112(3) 0.9464(2) 0.53695(15) 0.0466(8) Uani 1 1 d . . .
H11A H 0.3699 0.9797 0.5420 0.056 Uiso 1 1 calc R . .
H11B H 0.3110 0.9150 0.5047 0.056 Uiso 1 1 calc R . .
C12 C 0.2254(3) 1.0006(2) 0.52974(17) 0.0540(9) Uani 1 1 d . . .
H12A H 0.2253 1.0319 0.5620 0.065 Uiso 1 1 calc R . .
H12B H 0.2311 1.0387 0.5013 0.065 Uiso 1 1 calc R . .
C13 C 0.5051(2) 0.45659(16) 0.65378(11) 0.0318(5) Uani 1 1 d . . .
H13 H 0.5591 0.4887 0.6502 0.038 Uiso 1 1 calc R . .
C14 C 0.4783(2) 0.39683(16) 0.61728(11) 0.0327(5) Uani 1 1 d . . .
H14 H 0.5132 0.3889 0.5894 0.039 Uiso 1 1 calc R . .
C15 C 0.3998(2) 0.34883(16) 0.62199(10) 0.0310(5) Uani 1 1 d . . .
C16 C 0.3525(2) 0.36379(18) 0.66362(11) 0.0360(6) Uani 1 1 d . . .
H16 H 0.2988 0.3321 0.6685 0.043 Uiso 1 1 calc R . .
C17 C 0.3829(2) 0.42441(17) 0.69797(11) 0.0354(6) Uani 1 1 d . . .
H17 H 0.3488 0.4337 0.7260 0.042 Uiso 1 1 calc R . .
C18 C 0.3644(2) 0.28489(18) 0.58279(12) 0.0364(6) Uani 1 1 d . . .
H18A H 0.3260 0.2458 0.5992 0.044 Uiso 1 1 calc R . .
H18B H 0.3217 0.3097 0.5533 0.044 Uiso 1 1 calc R . .
C19 C 0.4706(3) 0.16934(19) 0.59272(14) 0.0468(8) Uani 1 1 d . . .
H19A H 0.5205 0.1418 0.5766 0.056 Uiso 1 1 calc R . .
H19B H 0.4147 0.1332 0.5904 0.056 Uiso 1 1 calc R . .
C20 C 0.5088(3) 0.1840(2) 0.64899(14) 0.0488(8) Uani 1 1 d . . .
H20A H 0.4604 0.2130 0.6654 0.059 Uiso 1 1 calc R . .
H20B H 0.5221 0.1324 0.6672 0.059 Uiso 1 1 calc R . .
C21 C 0.6197(3) 0.2655(2) 0.70433(13) 0.0510(9) Uani 1 1 d . . .
H21A H 0.6137 0.2251 0.7314 0.061 Uiso 1 1 calc R . .
H21B H 0.5751 0.3099 0.7082 0.061 Uiso 1 1 calc R . .
C22 C 0.4149(3) 0.2234(2) 0.50751(13) 0.0435(7) Uani 1 1 d . . .
H22A H 0.3494 0.2007 0.5015 0.052 Uiso 1 1 calc R . .
H22B H 0.4593 0.1822 0.4979 0.052 Uiso 1 1 calc R . .
C23 C 0.4181(2) 0.2952(2) 0.47324(12) 0.0443(7) Uani 1 1 d . . .
H23A H 0.3976 0.2801 0.4364 0.053 Uiso 1 1 calc R . .
H23B H 0.3737 0.3367 0.4824 0.053 Uiso 1 1 calc R . .
C24 C 0.5195(2) 0.3994(2) 0.45339(12) 0.0405(7) Uani 1 1 d . . .
H24A H 0.4744 0.4387 0.4644 0.049 Uiso 1 1 calc R . .
H24B H 0.5021 0.3911 0.4154 0.049 Uiso 1 1 calc R . .
C25 C 0.6200(3) 0.4306(2) 0.46564(13) 0.0429(7) Uani 1 1 d . . .
H25A H 0.6660 0.3875 0.4614 0.052 Uiso 1 1 calc R . .
H25B H 0.6293 0.4743 0.4414 0.052 Uiso 1 1 calc R . .
O7A O 0.1569(11) 0.4637(9) 0.6621(4) 0.146(7) Uani 0.50 1 d P A 1
O8A O 0.0373(6) 0.4863(5) 0.5927(4) 0.079(2) Uani 0.50 1 d P A 1
O7B O 0.1067(12) 0.4561(7) 0.6456(5) 0.140(7) Uani 0.50 1 d P A 2
O8B O 0.0507(6) 0.4843(5) 0.5542(6) 0.105(4) Uani 0.50 1 d P A 2

loop_
_atom_site_aniso_label
_atom_site_aniso_U_11
_atom_site_aniso_U_22
_atom_site_aniso_U_33
_atom_site_aniso_U_23
_atom_site_aniso_U_13
_atom_site_aniso_U_12
Ni1 0.0318(3) 0.0236(2) 0.0267(2) 0.000 0.00939(18) 0.000
Cl1 0.0500(5) 0.0440(5) 0.1154(10) -0.0079(5) 0.0159(6) 0.0025(4)
S1 0.0794(7) 0.0439(5) 0.0759(7) -0.0131(4) 0.0532(6) -0.0202(5)
O1 0.0463(13) 0.0578(15) 0.0415(12) -0.0006(10) 0.0079(10) 0.0107(11)
N1 0.0479(14) 0.0300(11) 0.0338(11) 0.0013(9) 0.0136(10) -0.0008(10)
C1 0.0426(16) 0.0298(13) 0.0451(16) -0.0066(12) 0.0126(13) -0.0044(12)
O2 0.0546(14) 0.0457(13) 0.0401(11) 0.0037(10) 0.0172(10) 0.0091(11)
N2 0.0361(12) 0.0273(10) 0.0304(10) 0.0001(8) 0.0081(9) 0.0005(9)
C2 0.0343(14) 0.0305(12) 0.0388(14) -0.0015(11) 0.0078(11) -0.0003(11)
O3 0.0387(11) 0.0449(12) 0.0338(10) 0.0018(9) 0.0090(8) 0.0011(9)
N3 0.0377(13) 0.0313(11) 0.0450(13) -0.0003(10) 0.0061(11) 0.0033(10)
C3 0.0365(14) 0.0307(13) 0.0415(15) -0.0002(11) 0.0112(12) -0.0010(11)
O4 0.0487(13) 0.0382(11) 0.0489(13) -0.0049(10) 0.0025(11) 0.0062(10)
N4 0.0331(11) 0.0262(10) 0.0280(10) 0.0014(8) 0.0095(9) 0.0008(9)
C4 0.0399(15) 0.0304(13) 0.0360(13) 0.0024(10) 0.0130(11) 0.0055(11)
O5 0.074(2) 0.089(2) 0.112(3) -0.027(2) 0.035(2) -0.038(2)
N5 0.0409(13) 0.0319(11) 0.0363(12) -0.0059(9) 0.0142(10) -0.0009(10)
C5 0.0326(13) 0.0338(13) 0.0342(13) -0.0015(10) 0.0080(11) 0.0046(11)
O6 0.121(4) 0.099(3) 0.116(3) -0.065(3) -0.045(3) 0.053(3)
C6 0.0350(14) 0.0297(12) 0.0356(13) -0.0026(10) 0.0104(11) 0.0009(11)
C7 0.0428(16) 0.0324(13) 0.0387(14) 0.0033(11) 0.0117(12) 0.0062(12)
C8 0.052(2) 0.0435(17) 0.057(2) -0.0167(15) 0.0084(16) 0.0012(15)
C9 0.051(2) 0.061(2) 0.0469(18) -0.0178(16) 0.0054(15) 0.0102(17)
C10 0.054(2) 0.068(2) 0.0353(15) -0.0023(15) 0.0112(14) 0.0207(18)
C11 0.0443(17) 0.0348(15) 0.059(2) 0.0110(14) 0.0036(15) -0.0006(13)
C12 0.052(2) 0.0328(15) 0.071(2) 0.0015(15) -0.0082(18) 0.0035(15)
C13 0.0376(14) 0.0299(12) 0.0303(12) 0.0024(10) 0.0126(11) -0.0012(11)
C14 0.0386(14) 0.0317(12) 0.0306(12) 0.0003(10) 0.0146(11) 0.0012(11)
C15 0.0351(13) 0.0275(12) 0.0317(12) -0.0010(10) 0.0091(11) 0.0011(10)
C16 0.0369(15) 0.0359(14) 0.0379(14) -0.0061(11) 0.0146(12) -0.0081(12)
C17 0.0398(15) 0.0348(13) 0.0354(13) -0.0041(11) 0.0176(12) -0.0043(11)
C18 0.0391(15) 0.0367(14) 0.0360(14) -0.0064(11) 0.0141(12) -0.0022(12)
C19 0.057(2) 0.0313(14) 0.0564(19) -0.0023(13) 0.0219(16) 0.0012(14)
C20 0.064(2) 0.0371(15) 0.0495(18) 0.0082(13) 0.0226(17) 0.0052(15)
C21 0.059(2) 0.058(2) 0.0386(16) 0.0071(15) 0.0170(15) 0.0180(17)
C22 0.0478(18) 0.0434(16) 0.0421(16) -0.0144(13) 0.0162(14) -0.0088(14)
C23 0.0405(16) 0.060(2) 0.0342(14) -0.0063(14) 0.0096(12) -0.0014(15)
C24 0.0415(16) 0.0425(16) 0.0375(14) 0.0023(12) 0.0063(12) 0.0081(13)
C25 0.0474(18) 0.0410(16) 0.0408(15) 0.0015(13) 0.0084(13) 0.0045(14)
O7A 0.178(13) 0.170(13) 0.072(6) -0.032(7) -0.037(7) 0.107(11)
O8A 0.047(4) 0.069(4) 0.114(7) 0.002(5) -0.005(4) -0.008(3)
O7B 0.226(16) 0.097(7) 0.129(10) -0.043(7) 0.126(11) -0.100(10)
O8B 0.054(4) 0.063(5) 0.187(11) 0.008(7) -0.019(6) 0.000(4)

loop_
_atom_type_symbol
_atom_type_description
_atom_type_scat_dispersion_real
_atom_type_scat_dispersion_imag
_atom_type_scat_source
C C 0.0033 0.0016 'International Tables Vol C Tables 4.2.6.8 and 6.1.1.4'
H H 0.0000 0.0000 'International Tables Vol C Tables 4.2.6.8 and 6.1.1.4'
N N 0.0061 0.0033 'International Tables Vol C Tables 4.2.6.8 and 6.1.1.4'
O O 0.0106 0.0060 'International Tables Vol C Tables 4.2.6.8 and 6.1.1.4'
S S 0.1246 0.1234 'International Tables Vol C Tables 4.2.6.8 and 6.1.1.4'
Cl Cl 0.1484 0.1585 'International Tables Vol C Tables 4.2.6.8 and 6.1.1.4'
Ni Ni 0.3393 1.1124 'International Tables Vol C Tables 4.2.6.8 and 6.1.1.4'

loop_
_geom_angle_atom_site_label_1
_geom_angle_atom_site_label_2
_geom_angle_atom_site_label_3
_geom_angle
_geom_angle_site_symmetry_1
_geom_angle_site_symmetry_3
N1 Ni1 N1 175.23(14) . 2_656
N1 Ni1 N4 91.74(10) . .
N1 Ni1 N4 91.63(10) 2_656 .
N1 Ni1 N4 91.63(9) . 2_656
N1 Ni1 N4 91.74(10) 2_656 2_656
N4 Ni1 N4 89.80(12) . 2_656
N1 Ni1 N2 88.98(10) . 2_656
N1 Ni1 N2 87.62(10) 2_656 2_656
N4 Ni1 N2 179.16(9) . 2_656
N4 Ni1 N2 90.62(9) 2_656 2_656
N1 Ni1 N2 87.62(10) . .
N1 Ni1 N2 88.98(10) 2_656 .
N4 Ni1 N2 90.62(9) . .
N4 Ni1 N2 179.16(9) 2_656 .
N2 Ni1 N2 88.98(13) 2_656 .
O7B Cl1 O8A 75.1(9) . .
O7B Cl1 O6 109.0(7) . .
O8A Cl1 O6 119.8(4) . .
O7B Cl1 O5 117.6(5) . .
O8A Cl1 O5 115.0(4) . .
O6 Cl1 O5 114.4(3) . .
O7B Cl1 O8B 115.1(9) . .
O8A Cl1 O8B 41.3(5) . .
O6 Cl1 O8B 95.9(5) . .
O5 Cl1 O8B 102.8(4) . .
O7B Cl1 O7A 29.2(8) . .
O8A Cl1 O7A 101.7(7) . .
O6 Cl1 O7A 105.5(5) . .
O5 Cl1 O7A 95.5(7) . .
O8B Cl1 O7A 143.0(7) . .
C10 O1 C9 111.9(3) . .
C1 N1 Ni1 152.7(3) . .
N1 C1 S1 177.8(3) . .
C20 O2 C21 112.2(3) . .
C6 N2 C2 117.5(2) . .
C6 N2 Ni1 121.35(19) . .
C2 N2 Ni1 121.1(2) . .
N2 C2 C3 123.2(3) . .
N2 C2 H2 118.4 . .
C3 C2 H2 118.4 . .
C23 O3 C24 112.4(3) . .
C8 N3 C7 114.7(3) . .
C8 N3 C11 110.1(3) . .
C7 N3 C11 105.6(2) . .
C8 N3 H3N 108.7 . .
C7 N3 H3N 108.7 . .
C11 N3 H3N 108.7 . .
C2 C3 C4 118.7(3) . .
C2 C3 H3 120.7 . .
C4 C3 H3 120.7 . .
C12 O4 C25 112.6(3) 3_545 .
C13 N4 C17 117.1(2) . .
C13 N4 Ni1 123.36(19) . .
C17 N4 Ni1 119.52(18) . .
C5 C4 C3 118.2(3) . .
C5 C4 C7 122.5(3) . .
C3 C4 C7 119.3(3) . .
C22 N5 C18 111.7(3) . .
C22 N5 C19 110.2(3) . .
C18 N5 C19 112.0(2) . .
C6 C5 C4 119.3(3) . .
C6 C5 H5 120.4 . .
C4 C5 H5 120.4 . .
N2 C6 C5 123.1(3) . .
N2 C6 H6 118.4 . .
C5 C6 H6 118.4 . .
N3 C7 C4 115.9(2) . .
N3 C7 H7A 108.3 . .
C4 C7 H7A 108.3 . .
N3 C7 H7B 108.3 . .
C4 C7 H7B 108.3 . .
H7A C7 H7B 107.4 . .
C9 C8 N3 116.4(3) . .
C9 C8 H8A 108.2 . .
N3 C8 H8A 108.2 . .
C9 C8 H8B 108.2 . .
N3 C8 H8B 108.2 . .
H8A C8 H8B 107.3 . .
H9OB O9 H9OA 104(5) . .
O1 C9 C8 109.4(3) . .
O1 C9 H9A 109.8 . .
C8 C9 H9A 109.8 . .
O1 C9 H9B 109.8 . .
C8 C9 H9B 109.8 . .
H9A C9 H9B 108.2 . .
O1 C10 C21 110.5(3) . 3_455
O1 C10 H10A 109.5 . .
C21 C10 H10A 109.5 3_455 .
O1 C10 H10B 109.5 . .
C21 C10 H10B 109.5 3_455 .
H10A C10 H10B 108.1 . .
C12 C11 N3 114.3(3) . .
C12 C11 H11A 108.7 . .
N3 C11 H11A 108.7 . .
C12 C11 H11B 108.7 . .
N3 C11 H11B 108.7 . .
H11A C11 H11B 107.6 . .
O4 C12 C11 113.6(3) 3_455 .
O4 C12 H12A 108.8 3_455 .
C11 C12 H12A 108.8 . .
O4 C12 H12B 108.8 3_455 .
C11 C12 H12B 108.8 . .
H12A C12 H12B 107.7 . .
N4 C13 C14 123.1(3) . .
N4 C13 H13 118.5 . .
C14 C13 H13 118.5 . .
C15 C14 C13 119.4(2) . .
C15 C14 H14 120.3 . .
C13 C14 H14 120.3 . .
C16 C15 C14 117.1(3) . .
C16 C15 C18 120.6(3) . .
C14 C15 C18 122.3(2) . .
C17 C16 C15 120.2(3) . .
C17 C16 H16 119.9 . .
C15 C16 H16 119.9 . .
N4 C17 C16 123.2(3) . .
N4 C17 H17 118.4 . .
C16 C17 H17 118.4 . .
N5 C18 C15 113.6(2) . .
N5 C18 H18A 108.8 . .
C15 C18 H18A 108.8 . .
N5 C18 H18B 108.8 . .
C15 C18 H18B 108.8 . .
H18A C18 H18B 107.7 . .
N5 C19 C20 114.1(3) . .
N5 C19 H19A 108.7 . .
C20 C19 H19A 108.7 . .
N5 C19 H19B 108.7 . .
C20 C19 H19B 108.7 . .
H19A C19 H19B 107.6 . .
O2 C20 C19 109.9(3) . .
O2 C20 H20A 109.7 . .
C19 C20 H20A 109.7 . .
O2 C20 H20B 109.7 . .
C19 C20 H20B 109.7 . .
H20A C20 H20B 108.2 . .
O2 C21 C10 109.8(3) . 3_545
O2 C21 H21A 109.7 . .
C10 C21 H21A 109.7 3_545 .
O2 C21 H21B 109.7 . .
C10 C21 H21B 109.7 3_545 .
H21A C21 H21B 108.2 . .
N5 C22 C23 112.4(3) . .
N5 C22 H22A 109.1 . .
C23 C22 H22A 109.1 . .
N5 C22 H22B 109.1 . .
C23 C22 H22B 109.1 . .
H22A C22 H22B 107.9 . .
O3 C23 C22 109.2(3) . .
O3 C23 H23A 109.8 . .
C22 C23 H23A 109.8 . .
O3 C23 H23B 109.8 . .
C22 C23 H23B 109.8 . .
H23A C23 H23B 108.3 . .
O3 C24 C25 109.2(3) . .
O3 C24 H24A 109.8 . .
C25 C24 H24A 109.8 . .
O3 C24 H24B 109.8 . .
C25 C24 H24B 109.8 . .
H24A C24 H24B 108.3 . .
O4 C25 C24 109.4(3) . .
O4 C25 H25A 109.8 . .
C24 C25 H25A 109.8 . .
O4 C25 H25B 109.8 . .
C24 C25 H25B 109.8 . .
H25A C25 H25B 108.2 . .

loop_
_geom_bond_atom_site_label_1
_geom_bond_atom_site_label_2
_geom_bond_distance
_geom_bond_site_symmetry_2
Ni1 N1 2.083(3) .
Ni1 N1 2.083(3) 2_656
Ni1 N4 2.111(2) .
Ni1 N4 2.111(2) 2_656
Ni1 N2 2.117(2) 2_656
Ni1 N2 2.117(2) .
Cl1 O7B 1.321(9) .
Cl1 O8A 1.371(8) .
Cl1 O6 1.383(4) .
Cl1 O5 1.392(4) .
Cl1 O8B 1.558(11) .
Cl1 O7A 1.595(11) .
S1 C1 1.632(3) .
O1 C10 1.417(5) .
O1 C9 1.429(5) .
N1 C1 1.145(4) .
O2 C20 1.431(5) .
O2 C21 1.440(4) .
N2 C6 1.337(4) .
N2 C2 1.347(4) .
C2 C3 1.381(4) .
C2 H2 0.9500 .
O3 C23 1.422(4) .
O3 C24 1.427(4) .
N3 C8 1.503(4) .
N3 C7 1.505(4) .
N3 C11 1.520(4) .
N3 H3N 0.9300 .
C3 C4 1.395(4) .
C3 H3 0.9500 .
O4 C12 1.416(5) 3_545
O4 C25 1.428(4) .
N4 C13 1.340(3) .
N4 C17 1.341(4) .
C4 C5 1.388(4) .
C4 C7 1.509(4) .
N5 C22 1.462(4) .
N5 C18 1.463(4) .
N5 C19 1.478(4) .
C5 C6 1.377(4) .
C5 H5 0.9500 .
C6 H6 0.9500 .
C7 H7A 0.9900 .
C7 H7B 0.9900 .
C8 C9 1.494(6) .
C8 H8A 0.9900 .
C8 H8B 0.9900 .
O9 H9OB 0.85(4) .
O9 H9OA 0.82(6) .
C9 H9A 0.9900 .
C9 H9B 0.9900 .
C10 C21 1.483(6) 3_455
C10 H10A 0.9900 .
C10 H10B 0.9900 .
C11 C12 1.503(5) .
C11 H11A 0.9900 .
C11 H11B 0.9900 .
C12 O4 1.416(5) 3_455
C12 H12A 0.9900 .
C12 H12B 0.9900 .
C13 C14 1.391(4) .
C13 H13 0.9500 .
C14 C15 1.391(4) .
C14 H14 0.9500 .
C15 C16 1.384(4) .
C15 C18 1.509(4) .
C16 C17 1.377(4) .
C16 H16 0.9500 .
C17 H17 0.9500 .
C18 H18A 0.9900 .
C18 H18B 0.9900 .
C19 C20 1.500(5) .
C19 H19A 0.9900 .
C19 H19B 0.9900 .
C20 H20A 0.9900 .
C20 H20B 0.9900 .
C21 C10 1.483(6) 3_545
C21 H21A 0.9900 .
C21 H21B 0.9900 .
C22 C23 1.502(5) .
C22 H22A 0.9900 .
C22 H22B 0.9900 .
C23 H23A 0.9900 .
C23 H23B 0.9900 .
C24 C25 1.500(5) .
C24 H24A 0.9900 .
C24 H24B 0.9900 .
C25 H25A 0.9900 .
C25 H25B 0.9900 .

loop_
_geom_hbond_atom_site_label_D
_geom_hbond_atom_site_label_H
_geom_hbond_atom_site_label_A
_geom_hbond_distance_DH
_geom_hbond_distance_HA
_geom_hbond_distance_DA
_geom_hbond_angle_DHA
_geom_hbond_site_symmetry_A
N3 H3N O9 0.93 1.90 2.781(4) 156.9 .
O9 H9OA O2 0.82(6) 2.08(6) 2.859(3) 159(6) 3_455
O9 H9OB O3 0.85(4) 1.98(4) 2.821(4) 168(4) 3_455
